data_7104119
loop_
_publ_author_name
'Blug, Matthias'
'Guibert, Cl\'ement'
'Le Goff, Xavier-Frederic'
'M\'ezailles, Nicolas'
'Le Floch, Pascal'

_publ_section_title
;
 1-phosphabarrelene complexes of palladium and their use in
 Suzuki-Miyaura coupling reactions.
;
_journal_issue 2
_journal_name_full 'Chemical communications (Cambridge, England)'
_journal_page_first 201
_journal_page_last 203
_journal_paper_doi 10.1039/b814886d
_journal_volume 34
_journal_year 2008
_chemical_formula_moiety 'C19 H29 P Si2'
_chemical_formula_sum 'C19 H29 P Si2'
_chemical_formula_weight 344.57
_chemical_name_systematic
;
?
;
_space_group_IT_number 62
_symmetry_cell_setting orthorhombic
_symmetry_space_group_name_Hall '-P 2ac 2n'
_symmetry_space_group_name_H-M 'P n m a'
_atom_sites_solution_hydrogens geom
_atom_sites_solution_primary direct
_atom_sites_solution_secondary difmap
_audit_creation_method SHELXL-97
_cell_angle_alpha 90.00
_cell_angle_beta 90.00
_cell_angle_gamma 90.00
_cell_formula_units_Z 4
_cell_length_a 15.043(1)
_cell_length_b 16.246(1)
_cell_length_c 8.401(1)
_cell_measurement_reflns_used 6111
_cell_measurement_temperature 150.0(1)
_cell_measurement_theta_max 30.034
_cell_measurement_theta_min 0.998
_cell_volume 2053.1(3)
_computing_structure_refinement 'SHELXL-97 (Sheldrick, 1997)'
_computing_structure_solution 'SHELXS-97 (Sheldrick, 1990)'
_diffrn_ambient_temperature 150.0(1)
_diffrn_measured_fraction_theta_full 0.997
_diffrn_measured_fraction_theta_max 0.997
_diffrn_measurement_device_type KappaCCD
_diffrn_measurement_method 'phi and omega scans'
_diffrn_radiation_monochromator graphite
_diffrn_radiation_source 'fine-focus sealed tube'
_diffrn_radiation_type MoK\a
_diffrn_radiation_wavelength 0.71069
_diffrn_reflns_av_R_equivalents 0.0412
_diffrn_reflns_av_sigmaI/netI 0.0512
_diffrn_reflns_limit_h_max 21
_diffrn_reflns_limit_h_min -13
_diffrn_reflns_limit_k_max 22
_diffrn_reflns_limit_k_min -21
_diffrn_reflns_limit_l_max 7
_diffrn_reflns_limit_l_min -11
_diffrn_reflns_number 12956
_diffrn_reflns_theta_full 30.00
_diffrn_reflns_theta_max 30.00
_diffrn_reflns_theta_min 2.98
_exptl_absorpt_coefficient_mu 0.247
_exptl_absorpt_correction_T_max 0.9805
_exptl_absorpt_correction_T_min 0.9077
_exptl_absorpt_correction_type multi-scan
_exptl_absorpt_process_details 'Denzo/Scalepack (Otwinowski & Minor, 1996)'
_exptl_crystal_colour colorless
_exptl_crystal_density_diffrn 1.115
_exptl_crystal_density_method 'not measured'
_exptl_crystal_description block
_exptl_crystal_F_000 744
_exptl_crystal_size_max 0.40
_exptl_crystal_size_mid 0.20
_exptl_crystal_size_min 0.08
_refine_diff_density_max 0.429
_refine_diff_density_min -0.303
_refine_diff_density_rms 0.059
_refine_ls_extinction_method none
_refine_ls_goodness_of_fit_ref 1.019
_refine_ls_hydrogen_treatment constr
_refine_ls_matrix_type full
_refine_ls_number_parameters 116
_refine_ls_number_reflns 3085
_refine_ls_number_restraints 0
_refine_ls_restrained_S_all 1.019
_refine_ls_R_factor_all 0.0707
_refine_ls_R_factor_gt 0.0415
_refine_ls_shift/su_max 0.001
_refine_ls_shift/su_mean 0.000
_refine_ls_structure_factor_coef Fsqd
_refine_ls_weighting_details 'calc w=1/[\s^2^(Fo^2^)+(0.0548P)^2^+0.5825P] where P=(Fo^2^+2Fc^2^)/3'
_refine_ls_weighting_scheme calc
_refine_ls_wR_factor_gt 0.1011
_refine_ls_wR_factor_ref 0.1174
_reflns_number_gt 2154
_reflns_number_total 3085
_reflns_threshold_expression >2sigma(I)
_cod_data_source_file b814886d.txt
_cod_data_source_block mb428
_cod_original_sg_symbol_H-M 'P n m a '
_cod_database_code 7104119

loop_
_symmetry_equiv_pos_as_xyz
'x, y, z'
'-x+1/2, -y, z+1/2'
'x+1/2, -y+1/2, -z+1/2'
'-x, y+1/2, -z'
'-x, -y, -z'
'x-1/2, y, -z-1/2'
'-x-1/2, y-1/2, z-1/2'
'x, -y-1/2, z'

loop_
_atom_site_label
_atom_site_type_symbol
_atom_site_fract_x
_atom_site_fract_y
_atom_site_fract_z
_atom_site_U_iso_or_equiv
_atom_site_adp_type
_atom_site_occupancy
_atom_site_symmetry_multiplicity
_atom_site_calc_flag
_atom_site_refinement_flags
_atom_site_disorder_assembly
_atom_site_disorder_group
P1 P 0.32153(4) 0.2500 0.82690(7) 0.02100(15) Uani 1 2 d S . .
Si1 Si 0.33992(3) 0.08077(3) 1.00080(5) 0.02573(14) Uani 1 1 d . . .
C1 C 0.26325(10) 0.16378(9) 0.92920(18) 0.0212(3) Uani 1 1 d . . .
C2 C 0.17466(11) 0.17260(9) 0.93654(18) 0.0224(3) Uani 1 1 d . . .
C3 C 0.13338(14) 0.2500 0.8609(3) 0.0219(5) Uani 1 2 d S . .
H3 H 0.0674 0.2500 0.8749 0.026 Uiso 1 2 calc SR . .
C6 C 0.24870(14) 0.2500 0.6516(3) 0.0210(4) Uani 1 2 d S . .
C7 C 0.27750(16) 0.2500 0.4951(3) 0.0259(5) Uani 1 2 d S . .
H7 H 0.3394 0.2500 0.4723 0.031 Uiso 1 2 calc SR . .
C8 C 0.21636(18) 0.2500 0.3714(3) 0.0331(6) Uani 1 2 d S . .
H8 H 0.2362 0.2500 0.2640 0.040 Uiso 1 2 calc SR . .
C9 C 0.12565(18) 0.2500 0.4053(3) 0.0313(5) Uani 1 2 d S . .
H9 H 0.0838 0.2500 0.3206 0.038 Uiso 1 2 calc SR . .
C10 C 0.09574(16) 0.2500 0.5628(3) 0.0261(5) Uani 1 2 d S . .
H10 H 0.0339 0.2500 0.5857 0.031 Uiso 1 2 calc SR . .
C11 C 0.15751(14) 0.2500 0.6852(3) 0.0210(4) Uani 1 2 d S . .
C12 C 0.10888(12) 0.11391(11) 1.0099(2) 0.0341(4) Uani 1 1 d . . .
H12A H 0.1408 0.0680 1.0595 0.051 Uiso 1 1 calc R . .
H12B H 0.0691 0.0927 0.9271 0.051 Uiso 1 1 calc R . .
H12C H 0.0739 0.1428 1.0909 0.051 Uiso 1 1 calc R . .
C14 C 0.42504(13) 0.06401(11) 0.8422(2) 0.0366(4) Uani 1 1 d . . .
H14A H 0.3959 0.0628 0.7379 0.055 Uiso 1 1 calc R . .
H14B H 0.4554 0.0115 0.8607 0.055 Uiso 1 1 calc R . .
H14C H 0.4685 0.1089 0.8448 0.055 Uiso 1 1 calc R . .
C15 C 0.28597(15) -0.02002(11) 1.0456(3) 0.0472(5) Uani 1 1 d . . .
H15A H 0.2493 -0.0147 1.1415 0.071 Uiso 1 1 calc R . .
H15B H 0.3318 -0.0619 1.0631 0.071 Uiso 1 1 calc R . .
H15C H 0.2484 -0.0364 0.9557 0.071 Uiso 1 1 calc R . .
C16 C 0.39620(13) 0.11923(12) 1.1839(2) 0.0396(5) Uani 1 1 d . . .
H16A H 0.4243 0.1724 1.1615 0.059 Uiso 1 1 calc R . .
H16B H 0.4416 0.0796 1.2174 0.059 Uiso 1 1 calc R . .
H16C H 0.3523 0.1260 1.2690 0.059 Uiso 1 1 calc R . .

loop_
_atom_site_aniso_label
_atom_site_aniso_U_11
_atom_site_aniso_U_22
_atom_site_aniso_U_33
_atom_site_aniso_U_23
_atom_site_aniso_U_13
_atom_site_aniso_U_12
P1 0.0197(3) 0.0204(3) 0.0229(3) 0.000 0.0005(2) 0.000
Si1 0.0308(3) 0.0210(2) 0.0255(3) -0.00011(17) -0.0034(2) 0.00441(18)
C1 0.0247(8) 0.0200(7) 0.0191(8) 0.0009(6) -0.0007(7) -0.0011(6)
C2 0.0261(8) 0.0228(7) 0.0182(7) 0.0006(6) -0.0001(7) -0.0028(6)
C3 0.0174(10) 0.0263(11) 0.0220(11) 0.000 0.0000(9) 0.000
C6 0.0231(11) 0.0187(10) 0.0210(11) 0.000 -0.0002(9) 0.000
C7 0.0279(12) 0.0260(11) 0.0238(12) 0.000 0.0021(10) 0.000
C8 0.0437(15) 0.0342(13) 0.0214(12) 0.000 0.0004(11) 0.000
C9 0.0367(14) 0.0347(13) 0.0225(12) 0.000 -0.0071(11) 0.000
C10 0.0257(12) 0.0267(12) 0.0259(12) 0.000 -0.0031(10) 0.000
C11 0.0250(11) 0.0174(10) 0.0206(11) 0.000 -0.0024(9) 0.000
C12 0.0302(9) 0.0354(10) 0.0368(10) 0.0091(7) 0.0021(8) -0.0070(7)
C14 0.0382(10) 0.0343(9) 0.0372(11) -0.0050(8) -0.0010(9) 0.0098(8)
C15 0.0595(14) 0.0252(9) 0.0570(14) 0.0086(9) -0.0001(11) 0.0025(9)
C16 0.0415(11) 0.0418(11) 0.0355(11) -0.0082(8) -0.0113(9) 0.0152(8)

loop_
_atom_type_symbol
_atom_type_description
_atom_type_scat_dispersion_real
_atom_type_scat_dispersion_imag
_atom_type_scat_source
C C 0.0033 0.0016 'International Tables Vol C Tables 4.2.6.8 and 6.1.1.4'
H H 0.0000 0.0000 'International Tables Vol C Tables 4.2.6.8 and 6.1.1.4'
P P 0.1023 0.0942 'International Tables Vol C Tables 4.2.6.8 and 6.1.1.4'
Si Si 0.0817 0.0704 'International Tables Vol C Tables 4.2.6.8 and 6.1.1.4'

loop_
_geom_angle_atom_site_label_1
_geom_angle_atom_site_label_2
_geom_angle_atom_site_label_3
_geom_angle
_geom_angle_site_symmetry_1
_geom_angle_site_symmetry_3
_geom_angle_publ_flag
C6 P1 C1 95.12(7) . 8_565 ?
C6 P1 C1 95.12(7) . . ?
C1 P1 C1 97.54(10) 8_565 . ?
C16 Si1 C15 108.99(10) . . ?
C16 Si1 C14 109.04(9) . . ?
C15 Si1 C14 108.31(10) . . ?
C16 Si1 C1 107.65(8) . . ?
C15 Si1 C1 115.38(9) . . ?
C14 Si1 C1 107.33(8) . . ?
C2 C1 P1 114.10(11) . . ?
C2 C1 Si1 132.34(12) . . ?
P1 C1 Si1 113.56(8) . . ?
C1 C2 C12 127.14(15) . . ?
C1 C2 C3 117.96(14) . . ?
C12 C2 C3 114.89(15) . . ?
C11 C3 C2 107.73(12) . 8_565 ?
C11 C3 C2 107.73(12) . . ?
C2 C3 C2 109.49(17) 8_565 . ?
C11 C3 H3 110.6 . . ?
C2 C3 H3 110.6 8_565 . ?
C2 C3 H3 110.6 . . ?
C7 C6 C11 119.9(2) . . ?
C7 C6 P1 125.12(18) . . ?
C11 C6 P1 115.03(16) . . ?
C6 C7 C8 120.3(2) . . ?
C6 C7 H7 119.9 . . ?
C8 C7 H7 119.9 . . ?
C7 C8 C9 119.7(2) . . ?
C7 C8 H8 120.1 . . ?
C9 C8 H8 120.1 . . ?
C8 C9 C10 120.6(2) . . ?
C8 C9 H9 119.7 . . ?
C10 C9 H9 119.7 . . ?
C11 C10 C9 119.1(2) . . ?
C11 C10 H10 120.5 . . ?
C9 C10 H10 120.5 . . ?
C10 C11 C6 120.5(2) . . ?
C10 C11 C3 124.1(2) . . ?
C6 C11 C3 115.43(19) . . ?
C2 C12 H12A 109.5 . . ?
C2 C12 H12B 109.5 . . ?
H12A C12 H12B 109.5 . . ?
C2 C12 H12C 109.5 . . ?
H12A C12 H12C 109.5 . . ?
H12B C12 H12C 109.5 . . ?
Si1 C14 H14A 109.5 . . ?
Si1 C14 H14B 109.5 . . ?
H14A C14 H14B 109.5 . . ?
Si1 C14 H14C 109.5 . . ?
H14A C14 H14C 109.5 . . ?
H14B C14 H14C 109.5 . . ?
Si1 C15 H15A 109.5 . . ?
Si1 C15 H15B 109.5 . . ?
H15A C15 H15B 109.5 . . ?
Si1 C15 H15C 109.5 . . ?
H15A C15 H15C 109.5 . . ?
H15B C15 H15C 109.5 . . ?
Si1 C16 H16A 109.5 . . ?
Si1 C16 H16B 109.5 . . ?
H16A C16 H16B 109.5 . . ?
Si1 C16 H16C 109.5 . . ?
H16A C16 H16C 109.5 . . ?
H16B C16 H16C 109.5 . . ?

loop_
_geom_bond_atom_site_label_1
_geom_bond_atom_site_label_2
_geom_bond_distance
_geom_bond_site_symmetry_2
_geom_bond_publ_flag
P1 C6 1.835(2) . ?
P1 C1 1.8626(15) 8_565 ?
P1 C1 1.8626(15) . ?
Si1 C16 1.8637(19) . ?
Si1 C15 1.866(2) . ?
Si1 C14 1.8679(19) . ?
Si1 C1 1.8737(16) . ?
C1 C2 1.342(2) . ?
C2 C12 1.506(2) . ?
C2 C3 1.540(2) . ?
C3 C11 1.520(3) . ?
C3 C2 1.540(2) 8_565 ?
C3 H3 1.0000 . ?
C6 C7 1.384(3) . ?
C6 C11 1.400(3) . ?
C7 C8 1.388(3) . ?
C7 H7 0.9500 . ?
C8 C9 1.394(4) . ?
C8 H8 0.9500 . ?
C9 C10 1.398(3) . ?
C9 H9 0.9500 . ?
C10 C11 1.386(3) . ?
C10 H10 0.9500 . ?
C12 H12A 0.9800 . ?
C12 H12B 0.9800 . ?
C12 H12C 0.9800 . ?
C14 H14A 0.9800 . ?
C14 H14B 0.9800 . ?
C14 H14C 0.9800 . ?
C15 H15A 0.9800 . ?
C15 H15B 0.9800 . ?
C15 H15C 0.9800 . ?
C16 H16A 0.9800 . ?
C16 H16B 0.9800 . ?
C16 H16C 0.9800 . ?
